data_7127419
loop_
_publ_author_name
'Fu, Dongying'
'Wu, Shichao'
'Xin, Jianli'
'Zhang, Xinyuan'
'Han, Gaoyi'
'Zhang, Xian-Ming'

_publ_section_title
;
 Polar CsPbBr<sub>3</sub>-based Dion-Jacobson hybrid for promising UV
 photodetection.
;
_journal_issue 92
_journal_name_full 'Chemical communications (Cambridge, England)'
_journal_page_first 14381
_journal_page_last 14384
_journal_paper_doi 10.1039/d0cc05679k
_journal_volume 56
_journal_year 2020
_chemical_absolute_configuration unk
_chemical_formula_moiety 'Br7 Cs Pb2, C6 H18 N2'
_chemical_formula_sum 'C6 H18 Br7 Cs N2 Pb2'
_chemical_formula_weight 1224.88
_space_group_crystal_system orthorhombic
_space_group_IT_number 29
_space_group_name_Hall 'P 2c -2ac'
_space_group_name_H-M_alt 'P c a 21'
_atom_sites_solution_hydrogens geom
_atom_sites_solution_primary dual
_atom_sites_solution_secondary difmap
_audit_creation_date 2019-11-05
_audit_creation_method
;
Olex2 1.2
(compiled 2018.05.29 svn.r3508 for OlexSys, GUI svn.r5506)
;
_audit_update_record
;
2020-08-15 deposited with the CCDC.	2020-10-19 downloaded from the CCDC.
;
_cell_angle_alpha 90.00
_cell_angle_beta 90.00
_cell_angle_gamma 90.00
_cell_formula_units_Z 4
_cell_length_a 8.2772(5)
_cell_length_b 8.0905(4)
_cell_length_c 35.589(2)
_cell_measurement_reflns_used 6501
_cell_measurement_temperature 273(2)
_cell_measurement_theta_max 27.08
_cell_measurement_theta_min 2.29
_cell_volume 2383.3(2)
_computing_cell_refinement 'SAINT V8.38A (?, 2016)'
_computing_data_reduction 'SAINT V8.38A (?, 2016)'
_computing_molecular_graphics 'Olex2 (Dolomanov et al., 2009)'
_computing_publication_material 'Olex2 (Dolomanov et al., 2009)'
_computing_structure_refinement 'XL (Sheldrick, 2008)'
_computing_structure_solution 'ShelXT (Sheldrick, 2015)'
_diffrn_ambient_temperature 273.15
_diffrn_detector_area_resol_mean 7.9
_diffrn_detector_type 'CCD area detector'
_diffrn_measured_fraction_theta_full 0.999
_diffrn_measured_fraction_theta_max 0.999
_diffrn_measurement_device 'three-circle diffractometer'
_diffrn_measurement_device_type 'Bruker SMART APEX3 area detector'
_diffrn_measurement_method '\w and \f scans'
_diffrn_radiation_monochromator graphite
_diffrn_radiation_type MoK\a
_diffrn_radiation_wavelength 0.71073
_diffrn_reflns_av_R_equivalents 0.0842
_diffrn_reflns_av_unetI/netI 0.0564
_diffrn_reflns_limit_h_max 10
_diffrn_reflns_limit_h_min -10
_diffrn_reflns_limit_k_max 10
_diffrn_reflns_limit_k_min -10
_diffrn_reflns_limit_l_max 45
_diffrn_reflns_limit_l_min -45
_diffrn_reflns_number 33423
_diffrn_reflns_theta_full 27.10
_diffrn_reflns_theta_max 27.10
_diffrn_reflns_theta_min 2.77
_diffrn_source 'fine-focus sealed tube'
_exptl_absorpt_coefficient_mu 27.340
_exptl_absorpt_correction_T_max 0.3334
_exptl_absorpt_correction_T_min 0.1503
_exptl_absorpt_correction_type multi-scan
_exptl_absorpt_process_details
'SADABS-2016/2 (Bruker,2016/2) was used for absorption correction. wR2(int) was 0.1423 before and 0.0699 after correction. The Ratio of minimum to maximum transmission is 0.4508. The \l/2 correction factor is Not present.'
_exptl_crystal_colour 'light yellow'
_exptl_crystal_colour_modifier light
_exptl_crystal_colour_primary yellow
_exptl_crystal_density_diffrn 3.414
_exptl_crystal_density_method 'not measured'
_exptl_crystal_description plate
_exptl_crystal_F_000 2128
_exptl_crystal_size_max 0.2
_exptl_crystal_size_mid 0.2
_exptl_crystal_size_min 0.1
_refine_diff_density_max 1.179
_refine_diff_density_min -1.579
_refine_diff_density_rms 0.203
_refine_ls_abs_structure_details 'Flack H D (1983), Acta Cryst. A39, 876-881'
_refine_ls_abs_structure_Flack 0(3)
_refine_ls_extinction_method none
_refine_ls_goodness_of_fit_ref 0.996
_refine_ls_hydrogen_treatment constr
_refine_ls_matrix_type full
_refine_ls_number_parameters 167
_refine_ls_number_reflns 5263
_refine_ls_number_restraints 19
_refine_ls_restrained_S_all 0.997
_refine_ls_R_factor_all 0.0847
_refine_ls_R_factor_gt 0.0401
_refine_ls_shift/su_max 0.002
_refine_ls_shift/su_mean 0.000
_refine_ls_structure_factor_coef Fsqd
_refine_ls_weighting_details 'calc w=1/[\s^2^(Fo^2^)+(0.0348P)^2^+11.1215P] where P=(Fo^2^+2Fc^2^)/3'
_refine_ls_weighting_scheme calc
_refine_ls_wR_factor_gt 0.0794
_refine_ls_wR_factor_ref 0.0965
_reflns_number_gt 3287
_reflns_number_total 5263
_reflns_threshold_expression >2sigma(I)
_cod_data_source_file d0cc05679k2.cif
_cod_data_source_block ok
_cod_depositor_comments 'Adding full bibliography for 7127419.cif.'
_cod_database_code 7127419
_olex2_refinement_description
;
1. Twinned data refinement
 Scales: 0.49(3)
 0.51(3)
2. Fixed Uiso
 At 1.2 times of:
  All C(H) groups, All C(H,H) groups, All N(H,H,H) groups
 At 1.5 times of:
  All C(H,H,H) groups
3. Restrained distances
 C6-C2
 1.5 with sigma of 0.02
 C2-C1
 1.5 with sigma of 0.02
 C3-C2 = C4-C3 = C5-C4
 1.5 with sigma of 0.02
 C1-C6
 2.3 with sigma of 0.04
4. Uiso/Uaniso restraints and constraints
Uanis(C4) \\sim Ueq, Uanis(N1) \\sim Ueq: with sigma of 0.01 and sigma for
terminal atoms of 0.02
5.a Ternary CH refined with riding coordinates:
 C2(H2)
5.b Secondary CH2 refined with riding coordinates:
 C4(H4A,H4B), C3(H3A,H3B), C5(H5A,H5B), C1(H1D,H1E)
5.c Idealised Me refined as rotating group:
 N1(H1A,H1B,H1C), N2(H2A,H2B,H2C), C6(H6A,H6B,H6C)
;
_olex2_submission_special_instructions 'No special instructions were received'

loop_
_space_group_symop_id
_space_group_symop_operation_xyz
1 'x, y, z'
2 '-x, -y, z+1/2'
3 'x+1/2, -y, z'
4 '-x+1/2, y, z+1/2'

loop_
_atom_site_label
_atom_site_type_symbol
_atom_site_fract_x
_atom_site_fract_y
_atom_site_fract_z
_atom_site_U_iso_or_equiv
_atom_site_adp_type
_atom_site_occupancy
_atom_site_calc_flag
_atom_site_disorder_assembly
_atom_site_disorder_group
_atom_site_refinement_flags_posn
_atom_site_refinement_flags_adp
Pb1 Pb 0.62703(5) 0.25127(5) 0.442973(9) 0.03428(13) Uani 1 d . . . .
Pb2 Pb 0.62635(5) 0.25071(6) 0.611087(9) 0.03307(14) Uani 1 d . . . .
Br6 Br 0.92262(16) 0.04768(16) 0.59846(5) 0.0553(5) Uani 1 d . . . .
Br1 Br 0.6547(2) 0.1912(2) 0.36166(4) 0.0695(6) Uani 1 d . . . .
Br3 Br 0.4237(2) -0.0497(2) 0.45419(5) 0.0617(5) Uani 1 d . . . .
Br7 Br 0.6518(2) 0.1889(2) 0.69181(5) 0.0591(5) Uani 1 d . . . .
Br5 Br 0.32248(17) 0.44364(18) 0.62073(5) 0.0642(5) Uani 1 d . . . .
Br2 Br 0.8232(2) 0.5552(2) 0.43066(6) 0.0740(7) Uani 1 d . . . .
Br4 Br 0.62267(14) 0.31033(14) 0.52695(14) 0.0744(3) Uani 1 d . . . .
Cs1 Cs 1.17747(9) 0.23509(8) 0.52725(11) 0.0726(2) Uani 1 d . . . .
N1 N 0.5845(14) -0.2142(14) 0.3744(4) 0.068(4) Uani 1 d . . . U
H1A H 0.6167 -0.1118 0.3692 0.082 Uiso 1 calc . . GR .
H1B H 0.6518 -0.2592 0.3911 0.082 Uiso 1 calc . . GR .
H1C H 0.4852 -0.2114 0.3840 0.082 Uiso 1 calc . . GR .
C4 C 0.6964(13) -0.2500(13) 0.3094(3) 0.050(3) Uani 1 d . . D U
H4A H 0.8010 -0.2442 0.3216 0.060 Uiso 1 calc . . R .
H4B H 0.6618 -0.1368 0.3055 0.060 Uiso 1 calc . . R .
C3 C 0.726(2) -0.3196(13) 0.2715(3) 0.090(5) Uani 1 d . . D .
H3A H 0.7695 -0.4303 0.2743 0.108 Uiso 1 calc . . R .
H3B H 0.6237 -0.3289 0.2585 0.108 Uiso 1 calc . . R .
C5 C 0.5843(16) -0.3210(15) 0.3373(3) 0.076(4) Uani 1 d . . D .
H5A H 0.6166 -0.4334 0.3431 0.091 Uiso 1 calc . . R .
H5B H 0.4761 -0.3241 0.3269 0.091 Uiso 1 calc . . R .
C2 C 0.8383(15) -0.2224(18) 0.2479(3) 0.122(7) Uani 1 d . . D .
H2 H 0.7984 -0.1088 0.2456 0.147 Uiso 1 calc . . R .
C1 C 0.8219(17) -0.3076(19) 0.2114(4) 0.079(5) Uani 1 d . . D .
H1D H 0.7124 -0.2938 0.2022 0.095 Uiso 1 calc . . R .
H1E H 0.8410 -0.4249 0.2149 0.095 Uiso 1 calc . . R .
N2 N 0.9406(17) -0.2404(14) 0.1822(3) 0.064(4) Uani 1 d . . . .
H2A H 0.9422 -0.3072 0.1624 0.077 Uiso 1 calc . . GR .
H2B H 1.0390 -0.2352 0.1922 0.077 Uiso 1 calc . . GR .
H2C H 0.9097 -0.1398 0.1751 0.077 Uiso 1 calc . . GR .
C6 C 1.0031(15) -0.221(3) 0.2630(5) 0.203(12) Uani 1 d . . D .
H6A H 1.0043 -0.1615 0.2864 0.305 Uiso 1 calc . . GR .
H6B H 1.0739 -0.1669 0.2455 0.305 Uiso 1 calc . . GR .
H6C H 1.0390 -0.3320 0.2671 0.305 Uiso 1 calc . . GR .

loop_
_atom_site_aniso_label
_atom_site_aniso_U_11
_atom_site_aniso_U_22
_atom_site_aniso_U_33
_atom_site_aniso_U_23
_atom_site_aniso_U_13
_atom_site_aniso_U_12
Pb1 0.0333(2) 0.0364(2) 0.0331(3) -0.0008(2) -0.0005(2) 0.00057(19)
Pb2 0.0269(2) 0.0320(2) 0.0403(3) -0.0001(2) 0.0010(2) 0.0006(2)
Br6 0.0371(6) 0.0452(6) 0.0835(12) 0.0016(7) 0.0032(7) 0.0177(6)
Br1 0.0817(11) 0.0941(11) 0.0327(9) -0.0115(8) -0.0029(8) 0.0044(9)
Br3 0.0574(8) 0.0635(9) 0.0641(12) -0.0049(9) 0.0016(9) -0.0264(8)
Br7 0.0719(11) 0.0586(8) 0.0469(11) 0.0050(8) -0.0052(9) -0.0071(9)
Br5 0.0584(7) 0.0641(8) 0.0702(11) 0.0094(8) 0.0104(8) 0.0358(7)
Br2 0.0521(9) 0.0533(9) 0.1166(17) 0.0171(10) -0.0222(10) -0.0211(8)
Br4 0.0983(8) 0.0924(7) 0.0324(6) -0.007(3) 0.003(3) -0.0206(6)
Cs1 0.0794(4) 0.0796(4) 0.0589(4) 0.0042(17) -0.005(3) -0.0162(3)
N1 0.060(6) 0.074(7) 0.070(8) -0.014(6) 0.025(6) -0.008(5)
C4 0.058(5) 0.040(5) 0.051(6) 0.005(5) 0.014(5) -0.017(4)
C3 0.173(14) 0.078(7) 0.018(8) 0.005(8) 0.031(9) 0.017(14)
C5 0.122(11) 0.054(7) 0.051(8) -0.018(6) 0.060(8) -0.014(8)
C2 0.196(18) 0.096(12) 0.074(13) -0.031(9) 0.072(12) -0.069(11)
C1 0.066(9) 0.085(10) 0.086(13) -0.011(9) 0.020(9) 0.007(8)
N2 0.105(10) 0.060(7) 0.026(7) -0.002(6) -0.008(6) -0.020(7)
C6 0.074(10) 0.47(4) 0.064(14) -0.003(19) 0.007(10) -0.123(16)

loop_
_atom_type_symbol
_atom_type_description
_atom_type_scat_dispersion_real
_atom_type_scat_dispersion_imag
_atom_type_scat_source
C C 0.0033 0.0016 'International Tables Vol C Tables 4.2.6.8 and 6.1.1.4'
H H 0.0000 0.0000 'International Tables Vol C Tables 4.2.6.8 and 6.1.1.4'
Br Br -0.2901 2.4595 'International Tables Vol C Tables 4.2.6.8 and 6.1.1.4'
Cs Cs -0.3680 2.1192 'International Tables Vol C Tables 4.2.6.8 and 6.1.1.4'
N N 0.0061 0.0033 'International Tables Vol C Tables 4.2.6.8 and 6.1.1.4'
Pb Pb -3.3944 10.1111 'International Tables Vol C Tables 4.2.6.8 and 6.1.1.4'

loop_
_geom_angle_atom_site_label_1
_geom_angle_atom_site_label_2
_geom_angle_atom_site_label_3
_geom_angle
_geom_angle_site_symmetry_1
_geom_angle_site_symmetry_3
_geom_angle_publ_flag
Br1 Pb1 Br3 88.69(5) . 3 ?
Br1 Pb1 Br3 92.33(5) . . ?
Br1 Pb1 Br2 90.45(6) . 3_465 ?
Br1 Pb1 Br2 87.08(6) . . ?
Br1 Pb1 Br4 176.19(4) . . ?
Br3 Pb1 Br3 90.01(2) 3 . ?
Br3 Pb1 Br2 178.20(5) 3 3_465 ?
Br3 Pb1 Br2 91.28(5) 3 . ?
Br3 Pb1 Br2 88.44(5) . 3_465 ?
Br3 Pb1 Br4 89.43(4) . . ?
Br3 Pb1 Br4 87.93(5) 3 . ?
Br2 Pb1 Br3 178.57(5) . . ?
Br2 Pb1 Br2 90.26(2) . 3_465 ?
Br2 Pb1 Br4 92.98(5) 3_465 . ?
Br2 Pb1 Br4 91.23(5) . . ?
Br6 Pb2 Br6 89.794(19) 3_455 . ?
Br6 Pb2 Br5 87.94(4) 3_455 . ?
Br6 Pb2 Br4 86.97(4) . . ?
Br6 Pb2 Br4 88.53(4) 3_455 . ?
Br7 Pb2 Br6 92.88(5) . 3_455 ?
Br7 Pb2 Br6 89.68(5) . . ?
Br7 Pb2 Br5 92.14(5) . . ?
Br7 Pb2 Br5 89.40(5) . 3_565 ?
Br7 Pb2 Br4 176.37(5) . . ?
Br5 Pb2 Br6 177.16(5) . . ?
Br5 Pb2 Br6 91.52(4) 3_565 . ?
Br5 Pb2 Br6 177.37(5) 3_565 3_455 ?
Br5 Pb2 Br5 90.68(2) 3_565 . ?
Br5 Pb2 Br4 91.25(4) . . ?
Br5 Pb2 Br4 89.26(4) 3_565 . ?
Pb2 Br6 Pb2 152.65(6) 3 . ?
Pb2 Br6 Cs1 85.33(4) 3 3_455 ?
Pb2 Br6 Cs1 110.65(4) . . ?
Pb2 Br6 Cs1 89.62(4) . 3_455 ?
Pb2 Br6 Cs1 96.60(4) 3 . ?
Cs1 Br6 Cs1 95.27(10) . 3_455 ?
Pb1 Br3 Pb1 153.40(7) 3_455 . ?
Pb1 Br3 Cs1 110.12(5) 3_455 3_455 ?
Pb1 Br3 Cs1 84.56(4) . 1_455 ?
Pb1 Br3 Cs1 89.00(4) 3_455 1_455 ?
Pb1 Br3 Cs1 96.06(5) . 3_455 ?
Cs1 Br3 Cs1 93.80(10) 3_455 1_455 ?
Pb2 Br5 Pb2 151.86(6) 3_465 . ?
Pb2 Br5 Cs1 95.32(4) 3_465 1_455 ?
Pb2 Br5 Cs1 86.29(4) . 1_455 ?
Pb1 Br2 Pb1 150.20(7) . 3_565 ?
Pb1 Br2 Cs1 93.39(5) . 3_465 ?
Pb1 Br2 Cs1 84.61(5) 3_565 3_465 ?
Pb1 Br4 Pb2 161.72(4) . . ?
Pb1 Br4 Cs1 99.09(12) . 3_465 ?
Pb1 Br4 Cs1 89.36(10) . 1_455 ?
Pb2 Br4 Cs1 98.85(12) . 3_465 ?
Pb2 Br4 Cs1 88.93(10) . 1_455 ?
Cs1 Br4 Cs1 106.41(3) 3_465 1_455 ?
Br6 Cs1 Br6 67.09(6) . 3 ?
Br6 Cs1 Br3 120.40(4) . 1_655 ?
Br6 Cs1 Br3 79.86(3) 3 1_655 ?
Br6 Cs1 Br3 89.50(3) . 3 ?
Br6 Cs1 Br5 76.41(8) . 1_655 ?
Br6 Cs1 Br2 161.47(7) . 3_565 ?
Br6 Cs1 Br2 129.48(5) 3 3_565 ?
Br6 Cs1 Br4 110.21(9) . 3_565 ?
Br6 Cs1 Br4 130.05(12) . 1_655 ?
Br6 Cs1 Cs1 98.35(3) . 3 ?
Br6 Cs1 Cs1 44.72(5) . 3_455 ?
Br6 Cs1 Cs1 89.22(2) 3 3_455 ?
Br6 Cs1 Cs1 40.01(5) 3 3 ?
Br3 Cs1 Br6 120.66(4) 3 3 ?
Br3 Cs1 Br3 66.28(6) 3 1_655 ?
Br3 Cs1 Br5 162.64(7) 3 1_655 ?
Br3 Cs1 Br2 74.81(8) 3 3_565 ?
Br3 Cs1 Br4 129.08(12) 3 1_655 ?
Br3 Cs1 Br4 109.53(9) 3 3_565 ?
Br3 Cs1 Cs1 40.56(5) 1_655 3 ?
Br3 Cs1 Cs1 45.64(5) 3 3_455 ?
Br3 Cs1 Cs1 89.17(3) 1_655 3_455 ?
Br3 Cs1 Cs1 98.34(3) 3 3 ?
Br5 Cs1 Br6 63.24(6) 1_655 3 ?
Br5 Cs1 Br3 129.74(4) 1_655 1_655 ?
Br5 Cs1 Br2 116.90(3) 1_655 3_565 ?
Br5 Cs1 Cs1 93.78(2) 1_655 3 ?
Br5 Cs1 Cs1 121.12(4) 1_655 3_455 ?
Br2 Cs1 Br3 62.45(6) 3_565 1_655 ?
Br2 Cs1 Cs1 120.44(4) 3_565 3_455 ?
Br2 Cs1 Cs1 93.72(2) 3_565 3 ?
Br4 Cs1 Br6 65.90(7) 1_655 3 ?
Br4 Cs1 Br6 129.49(11) 3_565 3 ?
Br4 Cs1 Br3 128.89(11) 3_565 1_655 ?
Br4 Cs1 Br3 65.93(7) 1_655 1_655 ?
Br4 Cs1 Br5 68.28(9) 1_655 1_655 ?
Br4 Cs1 Br5 67.20(9) 3_565 1_655 ?
Br4 Cs1 Br2 67.37(9) 3_565 3_565 ?
Br4 Cs1 Br2 68.45(9) 1_655 3_565 ?
Br4 Cs1 Br4 87.65(2) 3_565 1_655 ?
Br4 Cs1 Cs1 146.79(3) 1_655 3_455 ?
Br4 Cs1 Cs1 125.56(2) 3_565 3_455 ?
Br4 Cs1 Cs1 51.968(19) 1_655 3 ?
Br4 Cs1 Cs1 139.62(2) 3_565 3 ?
Cs1 Cs1 Cs1 94.83(2) 3 3_455 ?
C5 C4 C3 124.7(10) . . ?
C2 C3 C4 114.8(10) . . ?
C4 C5 N1 110.5(10) . . ?
C1 C2 C3 101.2(10) . . ?
C6 C2 C3 112.3(14) . . ?
C6 C2 C1 114.4(13) . . ?
C2 C1 N2 111.8(11) . . ?

loop_
_geom_bond_atom_site_label_1
_geom_bond_atom_site_label_2
_geom_bond_distance
_geom_bond_site_symmetry_2
_geom_bond_publ_flag
Pb1 Br1 2.9434(16) . ?
Pb1 Br3 2.9750(17) 3 ?
Pb1 Br3 2.9865(17) . ?
Pb1 Br2 2.9787(17) . ?
Pb1 Br2 2.9951(17) 3_465 ?
Pb1 Br4 3.027(5) . ?
Pb2 Br6 2.9856(14) . ?
Pb2 Br6 2.9788(14) 3_455 ?
Pb2 Br7 2.9239(18) . ?
Pb2 Br5 2.9800(15) . ?
Pb2 Br5 2.9779(15) 3_565 ?
Pb2 Br4 3.033(5) . ?
Br6 Pb2 2.9788(14) 3 ?
Br6 Cs1 3.629(3) . ?
Br6 Cs1 3.972(3) 3_455 ?
Br3 Pb1 2.9750(17) 3_455 ?
Br3 Cs1 3.664(3) 3_455 ?
Br3 Cs1 4.028(3) 1_455 ?
Br5 Pb2 2.9779(15) 3_465 ?
Br5 Cs1 3.919(4) 1_455 ?
Br2 Pb1 2.9951(17) 3_565 ?
Br2 Cs1 4.019(4) 3_465 ?
Br4 Cs1 3.7057(13) 3_465 ?
Br4 Cs1 3.7350(14) 1_455 ?
Cs1 Br6 3.972(3) 3 ?
Cs1 Br3 3.664(3) 3 ?
Cs1 Br3 4.028(3) 1_655 ?
Cs1 Br5 3.919(4) 1_655 ?
Cs1 Br2 4.019(4) 3_565 ?
Cs1 Br4 3.7350(14) 1_655 ?
Cs1 Br4 3.7057(13) 3_565 ?
Cs1 Cs1 5.6212(9) 3 ?
Cs1 Cs1 5.6212(9) 3_455 ?
N1 C5 1.579(17) . ?
C4 C3 1.482(13) . ?
C4 C5 1.474(12) . ?
C3 C2 1.479(14) . ?
C2 C1 1.475(14) . ?
C2 C6 1.466(14) . ?
C1 N2 1.529(19) . ?

loop_
_twin_individual_id
_twin_individual_mass_fraction_refined
1 0.49(3)
2 0.51(3)
